data_4332186
loop_
_publ_author_name
'Maheswari, Palanisamy Uma'
'Modec, Barbara'
'Pevec, Andrej'
'Kozlev\<car, Bojan'
'Massera, Chiara'
'Gamez, Patrick'
'Reedijk, Jan'

_publ_section_title
;
 Crystallographic Evidence of Nitrate&#x2212;\p Interactions Involving the
 Electron-Deficient 1,3,5-Triazine Ring
;
_journal_issue 17
_journal_name_full 'Inorganic Chemistry'
_journal_page_first 6637
_journal_page_last 6645
_journal_paper_doi 10.1021/ic060101j
_journal_volume 45
_journal_year 2006
_chemical_formula_sum 'C39 H36 N14 O6 Zn'
_chemical_formula_weight 862.19
_chemical_name_systematic
;
 ?
;
_space_group_IT_number 2
_symmetry_cell_setting triclinic
_symmetry_space_group_name_Hall '-P 1'
_symmetry_space_group_name_H-M 'P -1'
_atom_sites_solution_hydrogens geom
_atom_sites_solution_primary direct
_atom_sites_solution_secondary difmap
_audit_creation_method SHELXL-97
_cell_angle_alpha 104.3830(10)
_cell_angle_beta 103.9750(10)
_cell_angle_gamma 93.7700(10)
_cell_formula_units_Z 2
_cell_length_a 11.63070(10)
_cell_length_b 13.2620(2)
_cell_length_c 13.9744(2)
_cell_measurement_temperature 293(2)
_cell_volume 2007.93(5)
_computing_structure_refinement 'SHELXL-97 (Sheldrick, 1997)'
_diffrn_ambient_temperature 293(2)
_diffrn_measured_fraction_theta_full 0.983
_diffrn_measured_fraction_theta_max 0.983
_diffrn_measurement_device_type 'Nonius Kappa CCD diffractometer'
_diffrn_radiation_monochromator graphite
_diffrn_radiation_source 'fine-focus sealed tube'
_diffrn_radiation_type MoK\a
_diffrn_radiation_wavelength 0.71073
_diffrn_reflns_av_R_equivalents 0.0173
_diffrn_reflns_av_sigmaI/netI 0.0296
_diffrn_reflns_limit_h_max 14
_diffrn_reflns_limit_h_min -15
_diffrn_reflns_limit_k_max 17
_diffrn_reflns_limit_k_min -17
_diffrn_reflns_limit_l_max 18
_diffrn_reflns_limit_l_min -18
_diffrn_reflns_number 17059
_diffrn_reflns_theta_full 27.48
_diffrn_reflns_theta_max 27.48
_diffrn_reflns_theta_min 5.35
_exptl_absorpt_coefficient_mu 0.677
_exptl_absorpt_correction_type multi-scan
_exptl_absorpt_process_details
;
HKL SCALEPACK (Otwinowski & Minor, 1997)
;
_exptl_crystal_colour colourless
_exptl_crystal_density_diffrn 1.426
_exptl_crystal_density_method 'not measured'
_exptl_crystal_description block
_exptl_crystal_F_000 892
_exptl_crystal_size_max 0.18
_exptl_crystal_size_mid 0.15
_exptl_crystal_size_min 0.10
_refine_diff_density_max 1.924
_refine_diff_density_min -0.554
_refine_diff_density_rms 0.073
_refine_ls_extinction_method none
_refine_ls_goodness_of_fit_ref 1.058
_refine_ls_hydrogen_treatment constr
_refine_ls_matrix_type full
_refine_ls_number_parameters 541
_refine_ls_number_reflns 9063
_refine_ls_number_restraints 0
_refine_ls_restrained_S_all 1.058
_refine_ls_R_factor_all 0.0745
_refine_ls_R_factor_gt 0.0605
_refine_ls_shift/su_max 0.000
_refine_ls_shift/su_mean 0.000
_refine_ls_structure_factor_coef Fsqd
_refine_ls_weighting_details 'calc w=1/[\s^2^(Fo^2^)+(0.1202P)^2^+1.1414P] where P=(Fo^2^+2Fc^2^)/3'
_refine_ls_weighting_scheme calc
_refine_ls_wR_factor_gt 0.1783
_refine_ls_wR_factor_ref 0.1950
_reflns_number_gt 7408
_reflns_number_total 9063
_reflns_threshold_expression >2sigma(I)
_cod_data_source_file ic060101jsup1.cif
_cod_data_source_block k881
_cod_database_code 4332186

loop_
_symmetry_equiv_pos_as_xyz
'x, y, z'
'-x, -y, -z'

loop_
_atom_site_label
_atom_site_type_symbol
_atom_site_fract_x
_atom_site_fract_y
_atom_site_fract_z
_atom_site_U_iso_or_equiv
_atom_site_adp_type
_atom_site_occupancy
_atom_site_symmetry_multiplicity
_atom_site_calc_flag
_atom_site_refinement_flags
Zn Zn 0.23905(3) 0.36299(2) 0.71211(3) 0.04555(14) Uani 1 1 d .
O11 O 0.3386(3) 0.3805(3) 0.5820(3) 0.0840(8) Uani 1 1 d .
O12 O 0.2904(2) 0.5081(2) 0.6831(2) 0.0711(7) Uani 1 1 d .
O13 O 0.3769(3) 0.5373(3) 0.5696(3) 0.0946(10) Uani 1 1 d .
O21 O 0.2124(3) 0.46439(19) 0.8424(2) 0.0668(7) Uani 1 1 d .
O22 O 0.1310(2) 0.31062(19) 0.8317(2) 0.0652(6) Uani 1 1 d .
O23 O 0.1273(3) 0.4407(2) 0.9593(2) 0.0828(9) Uani 1 1 d .
N1 N 0.3370(2) 0.4768(3) 0.6098(2) 0.0609(7) Uani 1 1 d .
N2 N 0.1549(3) 0.4046(2) 0.8802(2) 0.0545(6) Uani 1 1 d .
N3 N 0.0797(2) 0.3368(2) 0.6029(2) 0.0483(5) Uani 1 1 d .
N4 N 0.3931(2) 0.31389(19) 0.77950(19) 0.0459(5) Uani 1 1 d .
N5 N 0.2133(2) 0.17291(19) 0.62321(18) 0.0421(5) Uani 1 1 d .
N6 N -0.3261(3) 0.2305(3) 0.5935(3) 0.0679(8) Uani 1 1 d .
N7 N -0.1529(6) -0.1779(4) 0.7410(4) 0.1148(17) Uani 1 1 d .
N8 N -0.1332(2) 0.0500(2) 0.68898(19) 0.0474(5) Uani 1 1 d .
N9 N 0.5002(3) 0.1814(3) 1.0788(3) 0.0742(9) Uani 1 1 d .
N10 N 0.0647(3) -0.1500(2) 0.9904(2) 0.0559(6) Uani 1 1 d .
N11 N 0.2312(2) 0.03005(18) 0.89479(19) 0.0430(5) Uani 1 1 d .
N12 N 0.04782(19) 0.03092(18) 0.78820(18) 0.0403(5) Uani 1 1 d .
N13 N 0.0364(2) 0.10724(18) 0.64899(17) 0.0409(5) Uani 1 1 d .
N14 N 0.22683(19) 0.09634(17) 0.75591(18) 0.0401(5) Uani 1 1 d .
C31 C 0.0514(3) 0.2494(3) 0.5251(2) 0.0501(7) Uani 1 1 d .
C32 C -0.0549(4) 0.2331(4) 0.4488(3) 0.0711(10) Uani 1 1 d .
H32 H -0.0737 0.1721 0.3948 0.085 Uiso 1 1 calc R
C33 C -0.1317(4) 0.3065(4) 0.4533(4) 0.0801(12) Uani 1 1 d .
H33 H -0.2034 0.2958 0.4028 0.096 Uiso 1 1 calc R
C34 C -0.1017(4) 0.3966(4) 0.5334(4) 0.0736(11) Uani 1 1 d .
H34 H -0.1524 0.4479 0.5376 0.088 Uiso 1 1 calc R
C35 C 0.0030(3) 0.4090(3) 0.6060(3) 0.0592(8) Uani 1 1 d .
H35 H 0.0228 0.4697 0.6603 0.071 Uiso 1 1 calc R
C41 C 0.4208(2) 0.2209(2) 0.7346(2) 0.0453(6) Uani 1 1 d .
C42 C 0.5242(3) 0.1839(3) 0.7790(3) 0.0561(7) Uani 1 1 d .
H42 H 0.5420 0.1185 0.7476 0.067 Uiso 1 1 calc R
C43 C 0.5996(3) 0.2448(3) 0.8696(3) 0.0640(9) Uani 1 1 d .
H43 H 0.6691 0.2211 0.9000 0.077 Uiso 1 1 calc R
C44 C 0.5712(3) 0.3420(3) 0.9156(3) 0.0633(9) Uani 1 1 d .
H44 H 0.6210 0.3848 0.9768 0.076 Uiso 1 1 calc R
C45 C 0.4673(3) 0.3727(3) 0.8679(3) 0.0553(7) Uani 1 1 d .
H45 H 0.4473 0.4375 0.8984 0.066 Uiso 1 1 calc R
C51 C 0.3397(3) 0.1577(2) 0.6325(2) 0.0466(6) Uani 1 1 d .
H51A H 0.3650 0.1782 0.5780 0.056 Uiso 1 1 calc R
H51B H 0.3472 0.0838 0.6243 0.056 Uiso 1 1 calc R
C52 C 0.1407(3) 0.1725(3) 0.5210(2) 0.0498(6) Uani 1 1 d .
H52A H 0.0985 0.1025 0.4861 0.060 Uiso 1 1 calc R
H52B H 0.1933 0.1894 0.4812 0.060 Uiso 1 1 calc R
C53 C 0.1556(2) 0.1212(2) 0.6782(2) 0.0382(5) Uani 1 1 d .
C61 C -0.2328(3) 0.2023(3) 0.6530(3) 0.0536(7) Uani 1 1 d .
C62 C -0.1650(3) 0.2696(3) 0.7447(3) 0.0620(8) Uani 1 1 d .
H62 H -0.1002 0.2477 0.7841 0.074 Uiso 1 1 calc R
C63 C -0.1937(4) 0.3689(3) 0.7773(4) 0.0762(11) Uani 1 1 d .
H63 H -0.1496 0.4145 0.8393 0.091 Uiso 1 1 calc R
C64 C -0.2888(5) 0.3996(4) 0.7166(4) 0.0820(12) Uani 1 1 d .
H64 H -0.3101 0.4665 0.7363 0.098 Uiso 1 1 calc R
C65 C -0.3521(4) 0.3289(4) 0.6256(4) 0.0808(12) Uani 1 1 d .
H65 H -0.4160 0.3501 0.5843 0.097 Uiso 1 1 calc R
C71 C -0.2343(3) -0.1071(4) 0.7228(3) 0.0739(12) Uani 1 1 d .
C72 C -0.3443(4) -0.1423(4) 0.6723(4) 0.0882(14) Uani 1 1 d .
H72 H -0.3983 -0.0963 0.6567 0.106 Uiso 1 1 calc R
C73 C -0.3808(5) -0.2513(5) 0.6413(4) 0.1016(17) Uani 1 1 d .
H73 H -0.4610 -0.2767 0.6098 0.122 Uiso 1 1 calc R
C74 C -0.3032(7) -0.3192(6) 0.6560(5) 0.114(2) Uani 1 1 d .
H74 H -0.3284 -0.3911 0.6316 0.137 Uiso 1 1 calc R
C75 C -0.1944(7) -0.2849(5) 0.7036(5) 0.116(2) Uani 1 1 d .
H75 H -0.1408 -0.3328 0.7137 0.139 Uiso 1 1 calc R
C81 C -0.2072(3) 0.0921(3) 0.6118(2) 0.0524(7) Uani 1 1 d .
H81A H -0.2825 0.0462 0.5810 0.063 Uiso 1 1 calc R
H81B H -0.1674 0.0916 0.5582 0.063 Uiso 1 1 calc R
C82 C -0.1921(3) 0.0134(3) 0.7587(3) 0.0575(8) Uani 1 1 d .
H82A H -0.2606 0.0502 0.7638 0.069 Uiso 1 1 calc R
H82B H -0.1369 0.0309 0.8265 0.069 Uiso 1 1 calc R
C83 C -0.0127(2) 0.0632(2) 0.7096(2) 0.0392(5) Uani 1 1 d .
C91 C 0.3927(3) 0.1659(3) 1.0128(2) 0.0492(7) Uani 1 1 d .
C92 C 0.3172(3) 0.2413(3) 1.0168(3) 0.0600(8) Uani 1 1 d .
H92 H 0.2421 0.2279 0.9701 0.072 Uiso 1 1 calc R
C93 C 0.3524(4) 0.3371(3) 1.0899(3) 0.0731(10) Uani 1 1 d .
H93 H 0.3022 0.3890 1.0931 0.088 Uiso 1 1 calc R
C94 C 0.4628(4) 0.3535(4) 1.1573(3) 0.0771(11) Uani 1 1 d .
H94 H 0.4899 0.4169 1.2077 0.093 Uiso 1 1 calc R
C95 C 0.5317(4) 0.2755(4) 1.1493(4) 0.0865(13) Uani 1 1 d .
H95 H 0.6067 0.2876 1.1958 0.104 Uiso 1 1 calc R
C101 C 0.1359(2) -0.1211(2) 0.9372(2) 0.0435(6) Uani 1 1 d .
C102 C 0.1757(4) -0.1919(3) 0.8676(3) 0.0659(10) Uani 1 1 d .
H102 H 0.2244 -0.1694 0.8310 0.079 Uiso 1 1 calc R
C103 C 0.1419(5) -0.2984(3) 0.8525(5) 0.0900(15) Uani 1 1 d .
H103 H 0.1699 -0.3483 0.8072 0.108 Uiso 1 1 calc R
C104 C 0.0674(4) -0.3288(3) 0.9049(4) 0.0843(13) Uani 1 1 d .
H104 H 0.0409 -0.3995 0.8943 0.101 Uiso 1 1 calc R
C105 C 0.0328(4) -0.2529(3) 0.9731(3) 0.0691(10) Uani 1 1 d .
H105 H -0.0162 -0.2739 1.0102 0.083 Uiso 1 1 calc R
C111 C 0.1703(3) -0.0039(2) 0.9636(2) 0.0450(6) Uani 1 1 d .
H11A H 0.0986 0.0297 0.9625 0.054 Uiso 1 1 calc R
H11B H 0.2220 0.0199 1.0329 0.054 Uiso 1 1 calc R
C112 C 0.3604(2) 0.0611(2) 0.9323(3) 0.0485(6) Uani 1 1 d .
H11C H 0.3925 0.0653 0.8753 0.058 Uiso 1 1 calc R
H11D H 0.3968 0.0078 0.9613 0.058 Uiso 1 1 calc R
C113 C 0.1666(2) 0.05283(19) 0.8104(2) 0.0375(5) Uani 1 1 d .

loop_
_atom_site_aniso_label
_atom_site_aniso_U_11
_atom_site_aniso_U_22
_atom_site_aniso_U_33
_atom_site_aniso_U_23
_atom_site_aniso_U_13
_atom_site_aniso_U_12
Zn 0.0482(2) 0.0402(2) 0.0476(2) 0.01138(14) 0.01204(14) 0.00669(14)
O11 0.091(2) 0.081(2) 0.099(2) 0.0404(18) 0.0419(18) 0.0207(16)
O12 0.0699(16) 0.0682(16) 0.0704(16) 0.0125(13) 0.0206(13) -0.0064(12)
O13 0.094(2) 0.102(2) 0.103(2) 0.060(2) 0.0287(19) -0.0092(18)
O21 0.0877(18) 0.0478(12) 0.0770(17) 0.0203(12) 0.0394(14) 0.0150(12)
O22 0.0707(15) 0.0496(13) 0.0671(15) 0.0060(11) 0.0144(12) 0.0047(11)
O23 0.124(3) 0.0723(17) 0.0728(17) 0.0232(14) 0.0560(18) 0.0358(17)
N1 0.0488(14) 0.0726(19) 0.0629(17) 0.0341(15) 0.0053(12) -0.0038(13)
N2 0.0624(15) 0.0542(15) 0.0538(15) 0.0199(12) 0.0198(12) 0.0200(12)
N3 0.0505(13) 0.0469(13) 0.0508(14) 0.0192(11) 0.0134(11) 0.0084(10)
N4 0.0453(12) 0.0427(12) 0.0508(13) 0.0132(10) 0.0150(10) 0.0037(10)
N5 0.0427(11) 0.0454(12) 0.0405(11) 0.0127(9) 0.0140(9) 0.0064(9)
N6 0.0571(16) 0.085(2) 0.0655(18) 0.0273(16) 0.0134(13) 0.0246(15)
N7 0.145(5) 0.091(3) 0.105(3) 0.042(3) 0.015(3) -0.005(3)
N8 0.0350(11) 0.0582(14) 0.0449(12) 0.0107(11) 0.0070(9) 0.0053(10)
N9 0.0475(15) 0.073(2) 0.084(2) 0.0132(17) -0.0088(14) 0.0089(14)
N10 0.0634(16) 0.0526(15) 0.0584(16) 0.0220(12) 0.0229(13) 0.0026(12)
N11 0.0374(11) 0.0419(12) 0.0501(13) 0.0191(10) 0.0061(9) 0.0034(9)
N12 0.0349(10) 0.0404(11) 0.0434(12) 0.0111(9) 0.0074(9) 0.0018(8)
N13 0.0385(11) 0.0419(11) 0.0392(11) 0.0092(9) 0.0062(9) 0.0064(9)
N14 0.0369(10) 0.0375(11) 0.0471(12) 0.0153(9) 0.0099(9) 0.0049(9)
C31 0.0548(16) 0.0567(17) 0.0406(14) 0.0193(13) 0.0105(12) 0.0069(13)
C32 0.069(2) 0.083(3) 0.0500(18) 0.0166(18) -0.0032(16) 0.0092(19)
C33 0.062(2) 0.104(3) 0.072(3) 0.036(2) -0.0017(18) 0.016(2)
C34 0.062(2) 0.086(3) 0.082(3) 0.042(2) 0.0140(19) 0.026(2)
C35 0.0602(19) 0.0566(18) 0.066(2) 0.0248(16) 0.0161(16) 0.0157(15)
C41 0.0410(13) 0.0465(14) 0.0540(16) 0.0165(12) 0.0203(12) 0.0046(11)
C42 0.0440(15) 0.0561(18) 0.073(2) 0.0203(16) 0.0208(14) 0.0135(13)
C43 0.0390(15) 0.077(2) 0.076(2) 0.0247(19) 0.0117(15) 0.0084(15)
C44 0.0467(16) 0.076(2) 0.0591(19) 0.0143(17) 0.0067(14) -0.0026(15)
C45 0.0510(16) 0.0529(17) 0.0550(17) 0.0063(14) 0.0118(13) -0.0011(13)
C51 0.0447(14) 0.0493(15) 0.0493(15) 0.0122(12) 0.0187(12) 0.0115(12)
C52 0.0564(16) 0.0533(16) 0.0393(14) 0.0111(12) 0.0134(12) 0.0077(13)
C53 0.0402(12) 0.0323(11) 0.0387(12) 0.0048(10) 0.0098(10) 0.0036(9)
C61 0.0402(14) 0.0674(19) 0.0546(17) 0.0165(15) 0.0149(12) 0.0103(13)
C62 0.0515(17) 0.067(2) 0.061(2) 0.0074(16) 0.0126(15) 0.0078(15)
C63 0.080(3) 0.066(2) 0.079(3) 0.006(2) 0.029(2) 0.0081(19)
C64 0.096(3) 0.065(2) 0.100(3) 0.025(2) 0.047(3) 0.029(2)
C65 0.079(3) 0.088(3) 0.095(3) 0.041(3) 0.033(2) 0.041(2)
C71 0.0581(19) 0.113(3) 0.0375(16) 0.0101(18) 0.0098(14) -0.033(2)
C72 0.051(2) 0.106(4) 0.087(3) 0.017(3) -0.0021(19) -0.020(2)
C73 0.087(3) 0.102(4) 0.089(3) 0.015(3) -0.002(3) -0.036(3)
C74 0.133(5) 0.107(4) 0.091(4) 0.035(3) 0.013(4) -0.019(4)
C75 0.141(6) 0.084(4) 0.114(4) 0.036(3) 0.017(4) -0.017(4)
C81 0.0388(14) 0.0639(19) 0.0450(15) 0.0072(13) 0.0008(11) 0.0089(13)
C82 0.0374(14) 0.083(2) 0.0502(17) 0.0136(16) 0.0135(12) 0.0050(14)
C83 0.0374(12) 0.0360(12) 0.0380(12) 0.0016(10) 0.0077(10) 0.0030(10)
C91 0.0385(13) 0.0542(16) 0.0542(16) 0.0232(14) 0.0039(12) 0.0009(12)
C92 0.0548(17) 0.0518(17) 0.0602(19) 0.0098(15) -0.0038(14) 0.0073(14)
C93 0.076(2) 0.063(2) 0.068(2) 0.0063(18) 0.0072(19) 0.0152(18)
C94 0.070(2) 0.073(2) 0.067(2) -0.0054(19) 0.0063(18) -0.0086(19)
C95 0.057(2) 0.088(3) 0.082(3) 0.001(2) -0.0156(19) 0.000(2)
C101 0.0414(13) 0.0419(14) 0.0497(15) 0.0192(12) 0.0097(11) 0.0077(11)
C102 0.074(2) 0.0419(16) 0.095(3) 0.0190(17) 0.047(2) 0.0120(15)
C103 0.106(3) 0.0434(18) 0.136(4) 0.017(2) 0.067(3) 0.016(2)
C104 0.100(3) 0.0402(17) 0.130(4) 0.034(2) 0.052(3) 0.0084(18)
C105 0.073(2) 0.060(2) 0.086(3) 0.0354(19) 0.029(2) 0.0008(17)
C111 0.0481(14) 0.0427(14) 0.0446(14) 0.0151(11) 0.0102(11) 0.0058(11)
C112 0.0354(13) 0.0462(15) 0.0635(18) 0.0218(13) 0.0047(12) 0.0073(11)
C113 0.0361(12) 0.0295(11) 0.0451(13) 0.0086(10) 0.0096(10) 0.0029(9)

loop_
_atom_type_symbol
_atom_type_description
_atom_type_scat_dispersion_real
_atom_type_scat_dispersion_imag
_atom_type_scat_source
C C 0.0033 0.0016 'International Tables Vol C Tables 4.2.6.8 and 6.1.1.4'
H H 0.0000 0.0000 'International Tables Vol C Tables 4.2.6.8 and 6.1.1.4'
N N 0.0061 0.0033 'International Tables Vol C Tables 4.2.6.8 and 6.1.1.4'
O O 0.0106 0.0060 'International Tables Vol C Tables 4.2.6.8 and 6.1.1.4'
Zn Zn 0.2839 1.4301 'International Tables Vol C Tables 4.2.6.8 and 6.1.1.4'

loop_
_geom_angle_atom_site_label_1
_geom_angle_atom_site_label_2
_geom_angle_atom_site_label_3
_geom_angle
N4 Zn N3 151.27(11)
N4 Zn O21 98.47(11)
N3 Zn O21 105.67(11)
N4 Zn O12 106.54(10)
N3 Zn O12 92.26(10)
O21 Zn O12 81.96(10)
N4 Zn O11 85.26(11)
N3 Zn O11 88.28(11)
O21 Zn O11 135.41(11)
O12 Zn O11 54.87(11)
N4 Zn N5 76.13(9)
N3 Zn N5 75.34(9)
O21 Zn N5 140.62(9)
O12 Zn N5 137.28(9)
O11 Zn N5 83.60(10)
N1 O11 Zn 88.3(2)
N1 O12 Zn 101.4(2)
N2 O21 Zn 104.27(19)
O13 N1 O11 122.7(4)
O13 N1 O12 121.9(4)
O11 N1 O12 115.4(3)
O23 N2 O22 123.3(3)
O23 N2 O21 120.6(3)
O22 N2 O21 116.1(3)
C31 N3 C35 118.8(3)
C31 N3 Zn 120.4(2)
C35 N3 Zn 120.7(2)
C41 N4 C45 119.1(3)
C41 N4 Zn 119.3(2)
C45 N4 Zn 121.6(2)
C53 N5 C52 115.4(2)
C53 N5 C51 115.2(2)
C52 N5 C51 116.7(2)
C53 N5 Zn 106.28(16)
C52 N5 Zn 100.22(17)
C51 N5 Zn 99.68(17)
C61 N6 C65 117.3(4)
C75 N7 C71 118.1(6)
C83 N8 C81 121.5(3)
C83 N8 C82 120.2(2)
C81 N8 C82 117.0(2)
C91 N9 C95 116.5(3)
C101 N10 C105 117.1(3)
C113 N11 C111 119.6(2)
C113 N11 C112 121.5(2)
C111 N11 C112 117.4(2)
C113 N12 C83 114.8(2)
C53 N13 C83 113.0(2)
C53 N14 C113 113.1(2)
N3 C31 C32 120.6(3)
N3 C31 C52 117.8(3)
C32 C31 C52 121.5(3)
C33 C32 C31 119.9(4)
C33 C32 H32 120.1
C31 C32 H32 120.1
C32 C33 C34 119.2(4)
C32 C33 H33 120.4
C34 C33 H33 120.4
C35 C34 C33 118.7(4)
C35 C34 H34 120.6
C33 C34 H34 120.6
N3 C35 C34 122.8(4)
N3 C35 H35 118.6
C34 C35 H35 118.6
N4 C41 C42 121.0(3)
N4 C41 C51 118.7(3)
C42 C41 C51 120.3(3)
C43 C42 C41 119.4(3)
C43 C42 H42 120.3
C41 C42 H42 120.3
C42 C43 C44 119.5(3)
C42 C43 H43 120.3
C44 C43 H43 120.3
C45 C44 C43 117.8(3)
C45 C44 H44 121.1
C43 C44 H44 121.1
N4 C45 C44 123.1(3)
N4 C45 H45 118.4
C44 C45 H45 118.4
N5 C51 C41 112.2(2)
N5 C51 H51A 109.2
C41 C51 H51A 109.2
N5 C51 H51B 109.2
C41 C51 H51B 109.2
H51A C51 H51B 107.9
N5 C52 C31 112.9(2)
N5 C52 H52A 109.0
C31 C52 H52A 109.0
N5 C52 H52B 109.0
C31 C52 H52B 109.0
H52A C52 H52B 107.8
N14 C53 N13 128.0(2)
N14 C53 N5 115.5(2)
N13 C53 N5 116.4(2)
N6 C61 C62 122.3(3)
N6 C61 C81 114.7(3)
C62 C61 C81 123.0(3)
C63 C62 C61 119.8(4)
C63 C62 H62 120.1
C61 C62 H62 120.1
C62 C63 C64 118.8(4)
C62 C63 H63 120.6
C64 C63 H63 120.6
C63 C64 C65 118.5(4)
C63 C64 H64 120.8
C65 C64 H64 120.8
N6 C65 C64 123.4(4)
N6 C65 H65 118.3
C64 C65 H65 118.3
C72 C71 N7 119.6(5)
C72 C71 C82 119.8(5)
N7 C71 C82 120.5(3)
C71 C72 C73 118.9(6)
C71 C72 H72 120.5
C73 C72 H72 120.5
C74 C73 C72 121.6(5)
C74 C73 H73 119.2
C72 C73 H73 119.2
C75 C74 C73 119.5(7)
C75 C74 H74 120.2
C73 C74 H74 120.2
C74 C75 N7 122.1(8)
C74 C75 H75 119.0
N7 C75 H75 119.0
N8 C81 C61 114.1(3)
N8 C81 H81A 108.7
C61 C81 H81A 108.7
N8 C81 H81B 108.7
C61 C81 H81B 108.7
H81A C81 H81B 107.6
N8 C82 C71 113.0(3)
N8 C82 H82A 109.0
C71 C82 H82A 109.0
N8 C82 H82B 109.0
C71 C82 H82B 109.0
H82A C82 H82B 107.8
N12 C83 N13 125.5(2)
N12 C83 N8 117.1(3)
N13 C83 N8 117.5(2)
N9 C91 C92 121.8(3)
N9 C91 C112 115.8(3)
C92 C91 C112 122.4(3)
C91 C92 C93 120.2(3)
C91 C92 H92 119.9
C93 C92 H92 119.9
C94 C93 C92 118.1(4)
C94 C93 H93 120.9
C92 C93 H93 120.9
C95 C94 C93 118.4(4)
C95 C94 H94 120.8
C93 C94 H94 120.8
N9 C95 C94 125.0(4)
N9 C95 H95 117.5
C94 C95 H95 117.5
N10 C101 C102 122.6(3)
N10 C101 C111 113.7(3)
C102 C101 C111 123.7(3)
C101 C102 C103 118.6(3)
C101 C102 H102 120.7
C103 C102 H102 120.7
C104 C103 C102 119.3(4)
C104 C103 H103 120.4
C102 C103 H103 120.4
C105 C104 C103 118.0(3)
C105 C104 H104 121.0
C103 C104 H104 121.0
N10 C105 C104 124.3(3)
N10 C105 H105 117.8
C104 C105 H105 117.8
N11 C111 C101 114.3(2)
N11 C111 H11A 108.7
C101 C111 H11A 108.7
N11 C111 H11B 108.7
C101 C111 H11B 108.7
H11A C111 H11B 107.6
N11 C112 C91 112.0(2)
N11 C112 H11C 109.2
C91 C112 H11C 109.2
N11 C112 H11D 109.2
C91 C112 H11D 109.2
H11C C112 H11D 107.9
N12 C113 N11 117.0(2)
N12 C113 N14 125.4(2)
N11 C113 N14 117.7(2)

loop_
_geom_bond_atom_site_label_1
_geom_bond_atom_site_label_2
_geom_bond_distance
Zn N4 2.041(3)
Zn N3 2.042(3)
Zn O21 2.081(3)
Zn O12 2.140(3)
Zn O11 2.427(3)
Zn N5 2.480(2)
O11 N1 1.242(5)
O12 N1 1.266(4)
O13 N1 1.213(4)
O21 N2 1.289(4)
O22 N2 1.239(4)
O23 N2 1.218(4)
N3 C31 1.335(4)
N3 C35 1.351(4)
N4 C41 1.335(4)
N4 C45 1.341(4)
N5 C53 1.400(3)
N5 C52 1.472(4)
N5 C51 1.476(4)
N6 C61 1.335(4)
N6 C65 1.350(6)
N7 C75 1.392(7)
N7 C71 1.402(7)
N8 C83 1.351(3)
N8 C81 1.460(4)
N8 C82 1.473(4)
N9 C91 1.331(4)
N9 C95 1.347(6)
N10 C101 1.335(4)
N10 C105 1.336(5)
N11 C113 1.351(3)
N11 C111 1.460(4)
N11 C112 1.460(3)
N12 C113 1.336(3)
N12 C83 1.336(4)
N13 C53 1.334(3)
N13 C83 1.349(4)
N14 C53 1.324(3)
N14 C113 1.352(3)
C31 C32 1.387(5)
C31 C52 1.504(4)
C32 C33 1.364(6)
C32 H32 0.9300
C33 C34 1.377(7)
C33 H33 0.9300
C34 C35 1.354(5)
C34 H34 0.9300
C35 H35 0.9300
C41 C42 1.394(4)
C41 C51 1.510(4)
C42 C43 1.374(5)
C42 H42 0.9300
C43 C44 1.390(6)
C43 H43 0.9300
C44 C45 1.372(5)
C44 H44 0.9300
C45 H45 0.9300
C51 H51A 0.9700
C51 H51B 0.9700
C52 H52A 0.9700
C52 H52B 0.9700
C61 C62 1.382(5)
C61 C81 1.509(5)
C62 C63 1.374(6)
C62 H62 0.9300
C63 C64 1.374(7)
C63 H63 0.9300
C64 C65 1.379(7)
C64 H64 0.9300
C65 H65 0.9300
C71 C72 1.294(5)
C71 C82 1.557(6)
C72 C73 1.406(8)
C72 H72 0.9300
C73 C74 1.333(9)
C73 H73 0.9300
C74 C75 1.272(9)
C74 H74 0.9300
C75 H75 0.9300
C81 H81A 0.9700
C81 H81B 0.9700
C82 H82A 0.9700
C82 H82B 0.9700
C91 C92 1.374(5)
C91 C112 1.513(5)
C92 C93 1.383(5)
C92 H92 0.9300
C93 C94 1.365(6)
C93 H93 0.9300
C94 C95 1.350(7)
C94 H94 0.9300
C95 H95 0.9300
C101 C102 1.365(5)
C101 C111 1.507(4)
C102 C103 1.390(5)
C102 H102 0.9300
C103 C104 1.364(6)
C103 H103 0.9300
C104 C105 1.358(6)
C104 H104 0.9300
C105 H105 0.9300
C111 H11A 0.9700
C111 H11B 0.9700
C112 H11C 0.9700
C112 H11D 0.9700
